data_7054621
loop_
_publ_author_name
'Kwon, Sunmi'
'Kang, Philjae'
'Choi, Moon-Gun'
'Choi, Soo Hyuk'

_publ_section_title
;
 cis-2-Aminocyclohex-4-enecarboxylic acid as a new building block of
 helical foldamers
;
_journal_issue 5
_journal_name_full 'New J. Chem.'
_journal_page_first 3221
_journal_paper_doi 10.1039/C4NJ02056A
_journal_volume 39
_journal_year 2015
_chemical_absolute_configuration syn
_chemical_formula_moiety 'C19 H31 N3 O6, H2 O'
_chemical_formula_sum 'C19 H33 N3 O7'
_chemical_formula_weight 415.48
_space_group_crystal_system monoclinic
_space_group_IT_number 4
_space_group_name_Hall 'P 2yb'
_space_group_name_H-M_alt 'P 1 21 1'
_symmetry_space_group_name_Hall 'P 2yb'
_symmetry_space_group_name_H-M 'P 1 21 1'
_atom_sites_solution_hydrogens mixed
_atom_sites_solution_primary direct
_audit_creation_date 2014-12-13
_audit_creation_method
;
Olex2 1.2
(compiled 2014.11.28 svn.r3106 for OlexSys, GUI svn.r4959)
;
_audit_update_record
;
2014-12-23 deposited with the CCDC.
2015-01-08 downloaded from the CCDC.
;
_cell_angle_alpha 90
_cell_angle_beta 95.103(2)
_cell_angle_gamma 90
_cell_formula_units_Z 2
_cell_length_a 9.4237(6)
_cell_length_b 11.6936(7)
_cell_length_c 9.8675(7)
_cell_measurement_reflns_used 9879
_cell_measurement_temperature 100
_cell_measurement_theta_max 25.89
_cell_measurement_theta_min 2.71
_cell_volume 1083.06(12)
_computing_cell_refinement 'SAINT Ver. 7.24A (Bruker-AXS, 2007)'
_computing_data_collection 'APEX2 Ver. 2.1-4 (Bruker-AXS, 2007)'
_computing_data_reduction 'SAINT v8.34A (Bruker, 2013)'
_computing_molecular_graphics 'Olex2 (Dolomanov et al., 2009)'
_computing_publication_material 'Olex2 (Dolomanov et al., 2009)'
_computing_structure_refinement 'XL (Sheldrick, 2008)'
_computing_structure_solution 'XS (Sheldrick, 2008)'
_diffrn_ambient_temperature 100
_diffrn_measured_fraction_theta_full 1.000
_diffrn_measured_fraction_theta_max 0.996
_diffrn_measurement_device_type 'Bruker APEX-II CCD'
_diffrn_measurement_method '\f and \w scans'
_diffrn_radiation_type MoK\a
_diffrn_radiation_wavelength 0.71073
_diffrn_reflns_av_R_equivalents 0.0615
_diffrn_reflns_av_unetI/netI 0.0326
_diffrn_reflns_Laue_measured_fraction_full 1.000
_diffrn_reflns_Laue_measured_fraction_max 0.996
_diffrn_reflns_limit_h_max 11
_diffrn_reflns_limit_h_min -11
_diffrn_reflns_limit_k_max 14
_diffrn_reflns_limit_k_min -14
_diffrn_reflns_limit_l_max 12
_diffrn_reflns_limit_l_min -12
_diffrn_reflns_number 35606
_diffrn_reflns_point_group_measured_fraction_full 1.000
_diffrn_reflns_point_group_measured_fraction_max 0.996
_diffrn_reflns_theta_full 25.242
_diffrn_reflns_theta_max 26.083
_diffrn_reflns_theta_min 2.072
_diffrn_standards_number 0
_exptl_absorpt_coefficient_mu 0.097
_exptl_absorpt_correction_T_max 0.7453
_exptl_absorpt_correction_T_min 0.6374
_exptl_absorpt_correction_type multi-scan
_exptl_absorpt_process_details
;
SADABS-2012/1 (Bruker,2012) was used for absorption correction.
wR2(int) was 0.0820 before and 0.0712 after correction.
The Ratio of minimum to maximum transmission is 0.8552.
The \l/2 correction factor is 0.0015.
;
_exptl_crystal_colour 'clear colourless'
_exptl_crystal_colour_lustre clear
_exptl_crystal_colour_primary colourless
_exptl_crystal_density_diffrn 1.274
_exptl_crystal_description plate
_exptl_crystal_F_000 448
_exptl_crystal_size_max 0.26
_exptl_crystal_size_mid 0.105
_exptl_crystal_size_min 0.097
_refine_diff_density_max 0.200
_refine_diff_density_min -0.176
_refine_diff_density_rms 0.037
_refine_ls_abs_structure_details
;
 Flack x determined using 1680 quotients [(I+)-(I-)]/[(I+)+(I-)]
 (Parsons, Flack and Wagner, Acta Cryst. B69 (2013) 249-259).
;
_refine_ls_abs_structure_Flack 0.0(4)
_refine_ls_extinction_method none
_refine_ls_goodness_of_fit_ref 1.047
_refine_ls_hydrogen_treatment mixed
_refine_ls_matrix_type full
_refine_ls_number_parameters 276
_refine_ls_number_reflns 4284
_refine_ls_number_restraints 1
_refine_ls_restrained_S_all 1.047
_refine_ls_R_factor_all 0.0404
_refine_ls_R_factor_gt 0.0319
_refine_ls_shift/su_max 0.000
_refine_ls_shift/su_mean 0.000
_refine_ls_structure_factor_coef Fsqd
_refine_ls_weighting_details 'w=1/[\s^2^(Fo^2^)+(0.0363P)^2^+0.1401P] where P=(Fo^2^+2Fc^2^)/3'
_refine_ls_weighting_scheme calc
_refine_ls_wR_factor_gt 0.0681
_refine_ls_wR_factor_ref 0.0718
_reflns_Friedel_coverage 0.900
_reflns_Friedel_fraction_full 1.000
_reflns_Friedel_fraction_max 0.996
_reflns_number_gt 3853
_reflns_number_total 4284
_reflns_threshold_expression 'I > 2\s(I)'
_cod_data_source_file c4nj02056a2.cif
_cod_data_source_block 3mer_Ala-ACHE_moon201
_cod_depositor_comments 'Adding full bibliography for 7054621--7054624.cif.'
_cod_database_code 7054621
_shelxl_version_number 2014/6
_shelx_space_group_comment
;
The symmetry employed for this shelxl refinement is uniquely defined
by the following loop, which should always be used as a source of
symmetry information in preference to the above space-group names.
They are only intended as comments.
;
_shelx_estimated_absorpt_t_max 0.991
_shelx_estimated_absorpt_t_min 0.975
_olex2_refinement_description
;
1. Fixed Uiso
 At 1.2 times of:
  All C(H) groups, All C(H,H) groups, All N(H) groups
 At 1.5 times of:
  All C(H,H,H) groups
2.a Ternary CH refined with riding coordinates:
 C4(H4), C7(H7), C12(H12), C15(H15)
2.b Secondary CH2 refined with riding coordinates:
 C8(H8A,H8B), C11(H11A,H11B)
2.c Aromatic/amide H refined with riding coordinates:
 N5(H5), N13(H13), N16(H16), C9(H9), C10(H10)
2.d Idealised Me refined as rotating group:
 C1(H1A,H1B,H1C), C20(H20A,H20B,H20C), C21(H21A,H21B,H21C), C22(H22A,H22B,
 H22C), C24(H24A,H24B,H24C), C27(H27A,H27B,H27C)
;
_olex2_submission_special_instructions 'No special instructions were received'

loop_
_space_group_symop_operation_xyz
'x, y, z'
'-x, y+1/2, -z'

loop_
_atom_site_label
_atom_site_type_symbol
_atom_site_fract_x
_atom_site_fract_y
_atom_site_fract_z
_atom_site_U_iso_or_equiv
_atom_site_adp_type
_atom_site_occupancy
_atom_site_site_symmetry_order
_atom_site_calc_flag
_atom_site_refinement_flags_posn
O2 O 0.38551(17) 0.12021(14) 0.88396(17) 0.0212(4) Uani 1 1 d .
O18 O 1.16774(16) -0.09162(14) 0.79369(16) 0.0192(4) Uani 1 1 d .
O23 O 0.48586(19) 0.20772(14) 0.71398(18) 0.0253(4) Uani 1 1 d .
O25 O 0.40445(15) -0.00420(14) 0.53014(15) 0.0161(3) Uani 1 1 d .
O26 O 0.94447(16) 0.00103(16) 0.40047(16) 0.0205(4) Uani 1 1 d .
O28 O 0.94434(16) -0.01722(15) 0.74518(16) 0.0226(4) Uani 1 1 d .
O30 O 0.1816(2) 0.85958(15) 0.38285(18) 0.0219(4) Uani 1 1 d .
N5 N 0.61859(19) 0.00499(17) 0.64902(17) 0.0140(4) Uani 1 1 d .
H5 H 0.7098 0.0023 0.6490 0.017 Uiso 1 1 calc R
N13 N 0.80636(19) 0.14277(16) 0.47316(19) 0.0139(4) Uani 1 1 d .
H13 H 0.7988 0.1961 0.5321 0.017 Uiso 1 1 calc R
N16 N 1.1336(2) 0.04611(17) 0.6399(2) 0.0177(4) Uani 1 1 d .
H16 H 1.2219 0.0363 0.6270 0.021 Uiso 1 1 calc R
C1 C 0.3048(3) 0.2225(2) 0.9032(3) 0.0275(6) Uani 1 1 d .
H1A H 0.2496 0.2417 0.8198 0.041 Uiso 1 1 calc GR
H1B H 0.3687 0.2841 0.9294 0.041 Uiso 1 1 calc GR
H1C H 0.2422 0.2098 0.9734 0.041 Uiso 1 1 calc GR
C3 C 0.4731(2) 0.1255(2) 0.7841(2) 0.0160(5) Uani 1 1 d .
C4 C 0.5541(2) 0.01339(19) 0.7771(2) 0.0147(5) Uani 1 1 d .
H4 H 0.4866 -0.0499 0.7822 0.018 Uiso 1 1 calc R
C6 C 0.5361(2) 0.00135(19) 0.5305(2) 0.0124(4) Uani 1 1 d .
C7 C 0.6106(2) 0.0022(2) 0.4003(2) 0.0136(4) Uani 1 1 d .
H7 H 0.6826 -0.0585 0.4060 0.016 Uiso 1 1 calc R
C8 C 0.5057(2) -0.0202(2) 0.2756(2) 0.0172(5) Uani 1 1 d .
H8A H 0.5582 -0.0443 0.2004 0.021 Uiso 1 1 calc R
H8B H 0.4423 -0.0820 0.2958 0.021 Uiso 1 1 calc R
C9 C 0.4187(3) 0.0834(2) 0.2335(2) 0.0200(5) Uani 1 1 d .
H9 H 0.3378 0.0733 0.1735 0.024 Uiso 1 1 calc R
C10 C 0.4500(2) 0.1882(2) 0.2767(2) 0.0182(5) Uani 1 1 d .
H10 H 0.3893 0.2476 0.2471 0.022 Uiso 1 1 calc R
C11 C 0.5792(2) 0.21572(19) 0.3713(2) 0.0154(5) Uani 1 1 d .
H11A H 0.5508 0.2297 0.4619 0.018 Uiso 1 1 calc R
H11B H 0.6240 0.2846 0.3406 0.018 Uiso 1 1 calc R
C12 C 0.6851(2) 0.11717(19) 0.3758(2) 0.0142(5) Uani 1 1 d .
H12 H 0.7211 0.1126 0.2858 0.017 Uiso 1 1 calc R
C14 C 0.9292(2) 0.0853(2) 0.4732(2) 0.0155(5) Uani 1 1 d .
C15 C 1.0516(2) 0.1354(2) 0.5669(2) 0.0175(5) Uani 1 1 d .
H15 H 1.0121 0.1862 0.6329 0.021 Uiso 1 1 calc R
C17 C 1.0712(2) -0.0213(2) 0.7280(2) 0.0163(5) Uani 1 1 d .
C19 C 1.1363(2) -0.1488(2) 0.9211(2) 0.0186(5) Uani 1 1 d .
C20 C 1.0767(3) -0.0648(2) 1.0189(2) 0.0240(6) Uani 1 1 d .
H20A H 1.1327 0.0039 1.0228 0.036 Uiso 1 1 calc GR
H20B H 1.0799 -0.0983 1.1080 0.036 Uiso 1 1 calc GR
H20C H 0.9798 -0.0468 0.9879 0.036 Uiso 1 1 calc GR
C21 C 1.0383(3) -0.2492(2) 0.8880(3) 0.0254(6) Uani 1 1 d .
H21A H 0.9473 -0.2219 0.8499 0.038 Uiso 1 1 calc GR
H21B H 1.0264 -0.2915 0.9697 0.038 Uiso 1 1 calc GR
H21C H 1.0789 -0.2981 0.8236 0.038 Uiso 1 1 calc GR
C22 C 1.2843(3) -0.1880(2) 0.9786(3) 0.0234(6) Uani 1 1 d .
H22A H 1.3224 -0.2402 0.9161 0.035 Uiso 1 1 calc GR
H22B H 1.2774 -0.2257 1.0643 0.035 Uiso 1 1 calc GR
H22C H 1.3460 -0.1229 0.9917 0.035 Uiso 1 1 calc GR
C24 C 0.6675(2) 0.0038(2) 0.8970(2) 0.0203(5) Uani 1 1 d .
H24A H 0.7141 -0.0691 0.8942 0.031 Uiso 1 1 calc GR
H24B H 0.6234 0.0107 0.9806 0.031 Uiso 1 1 calc GR
H24C H 0.7364 0.0637 0.8916 0.031 Uiso 1 1 calc GR
C27 C 1.1491(2) 0.2049(2) 0.4823(3) 0.0228(5) Uani 1 1 d .
H27A H 1.2292 0.2324 0.5400 0.034 Uiso 1 1 calc GR
H27B H 1.0972 0.2686 0.4415 0.034 Uiso 1 1 calc GR
H27C H 1.1820 0.1573 0.4123 0.034 Uiso 1 1 calc GR
H30A H 0.108(4) 0.902(3) 0.384(3) 0.044(10) Uiso 1 1 d .
H30B H 0.252(4) 0.900(3) 0.411(4) 0.052(11) Uiso 1 1 d .

loop_
_atom_site_aniso_label
_atom_site_aniso_U_11
_atom_site_aniso_U_22
_atom_site_aniso_U_33
_atom_site_aniso_U_23
_atom_site_aniso_U_13
_atom_site_aniso_U_12
O2 0.0212(9) 0.0202(9) 0.0234(9) -0.0021(7) 0.0089(7) 0.0013(7)
O18 0.0136(8) 0.0244(9) 0.0195(8) 0.0082(7) 0.0009(6) 0.0032(7)
O23 0.0359(10) 0.0160(9) 0.0253(9) 0.0011(8) 0.0104(8) -0.0007(8)
O25 0.0113(7) 0.0176(8) 0.0194(8) 0.0021(7) 0.0013(6) 0.0000(7)
O26 0.0150(8) 0.0233(9) 0.0229(8) -0.0024(8) 0.0003(6) 0.0041(7)
O28 0.0125(8) 0.0316(10) 0.0237(9) 0.0068(8) 0.0025(7) 0.0017(7)
O30 0.0156(9) 0.0193(9) 0.0304(10) 0.0006(8) -0.0005(8) 0.0014(8)
N5 0.0099(8) 0.0179(10) 0.0147(9) 0.0000(8) 0.0037(7) 0.0000(8)
N13 0.0109(9) 0.0164(10) 0.0141(10) -0.0008(8) -0.0006(7) 0.0010(8)
N16 0.0079(9) 0.0241(11) 0.0208(11) 0.0056(8) 0.0002(8) 0.0013(8)
C1 0.0295(14) 0.0236(14) 0.0310(14) -0.0038(11) 0.0124(11) 0.0056(11)
C3 0.0168(11) 0.0180(12) 0.0132(11) -0.0042(10) 0.0005(9) -0.0056(10)
C4 0.0145(11) 0.0154(12) 0.0145(11) 0.0001(9) 0.0039(9) -0.0042(9)
C6 0.0131(10) 0.0056(10) 0.0185(11) 0.0017(9) 0.0016(8) 0.0011(9)
C7 0.0137(10) 0.0119(10) 0.0153(11) 0.0011(10) 0.0017(8) 0.0016(9)
C8 0.0188(11) 0.0169(13) 0.0158(11) -0.0017(10) 0.0021(9) -0.0030(10)
C9 0.0166(12) 0.0250(13) 0.0171(12) 0.0019(10) -0.0056(10) -0.0026(10)
C10 0.0130(11) 0.0204(13) 0.0207(12) 0.0062(10) -0.0021(9) 0.0024(10)
C11 0.0146(11) 0.0135(11) 0.0180(12) 0.0018(9) 0.0015(9) 0.0002(9)
C12 0.0118(10) 0.0167(12) 0.0139(11) 0.0013(9) 0.0005(9) -0.0011(9)
C14 0.0136(12) 0.0177(12) 0.0155(11) 0.0051(10) 0.0031(9) -0.0007(9)
C15 0.0134(11) 0.0208(12) 0.0178(12) 0.0019(10) -0.0007(9) 0.0026(10)
C17 0.0141(12) 0.0201(13) 0.0141(11) 0.0003(9) -0.0018(9) -0.0002(9)
C19 0.0206(12) 0.0185(12) 0.0164(12) 0.0052(10) 0.0010(10) 0.0005(10)
C20 0.0255(13) 0.0279(14) 0.0179(13) 0.0002(11) -0.0014(10) 0.0043(11)
C21 0.0246(13) 0.0240(13) 0.0280(14) -0.0005(11) 0.0059(11) -0.0040(11)
C22 0.0226(13) 0.0240(14) 0.0229(13) 0.0047(11) -0.0016(11) 0.0056(11)
C24 0.0218(12) 0.0249(13) 0.0145(11) 0.0014(11) 0.0024(9) 0.0011(11)
C27 0.0161(12) 0.0221(13) 0.0295(14) 0.0086(11) -0.0016(10) -0.0027(10)

loop_
_atom_type_symbol
_atom_type_description
_atom_type_scat_dispersion_real
_atom_type_scat_dispersion_imag
_atom_type_scat_source
C C 0.0033 0.0016 'International Tables Vol C Tables 4.2.6.8 and 6.1.1.4'
H H 0.0000 0.0000 'International Tables Vol C Tables 4.2.6.8 and 6.1.1.4'
N N 0.0061 0.0033 'International Tables Vol C Tables 4.2.6.8 and 6.1.1.4'
O O 0.0106 0.0060 'International Tables Vol C Tables 4.2.6.8 and 6.1.1.4'

loop_
_geom_angle_atom_site_label_1
_geom_angle_atom_site_label_2
_geom_angle_atom_site_label_3
_geom_angle
C3 O2 C1 115.18(19)
C17 O18 C19 120.51(17)
H30A O30 H30B 107(3)
C4 N5 H5 119.9
C6 N5 H5 119.9
C6 N5 C4 120.26(18)
C12 N13 H13 119.2
C14 N13 H13 119.2
C14 N13 C12 121.65(19)
C15 N16 H16 120.1
C17 N16 H16 120.1
C17 N16 C15 119.85(19)
O2 C1 H1A 109.5
O2 C1 H1B 109.5
O2 C1 H1C 109.5
H1A C1 H1B 109.5
H1A C1 H1C 109.5
H1B C1 H1C 109.5
O2 C3 C4 109.73(19)
O23 C3 O2 124.2(2)
O23 C3 C4 126.1(2)
N5 C4 C3 110.38(18)
N5 C4 H4 108.5
N5 C4 C24 110.55(17)
C3 C4 H4 108.5
C3 C4 C24 110.33(19)
C24 C4 H4 108.5
O25 C6 N5 120.2(2)
O25 C6 C7 122.37(19)
N5 C6 C7 117.42(18)
C6 C7 H7 108.5
C6 C7 C8 111.42(17)
C6 C7 C12 112.91(19)
C8 C7 H7 108.5
C8 C7 C12 107.00(17)
C12 C7 H7 108.5
C7 C8 H8A 109.1
C7 C8 H8B 109.1
H8A C8 H8B 107.8
C9 C8 C7 112.46(19)
C9 C8 H8A 109.1
C9 C8 H8B 109.1
C8 C9 H9 118.0
C10 C9 C8 123.9(2)
C10 C9 H9 118.0
C9 C10 H10 118.5
C9 C10 C11 123.0(2)
C11 C10 H10 118.5
C10 C11 H11A 109.6
C10 C11 H11B 109.6
C10 C11 C12 110.43(19)
H11A C11 H11B 108.1
C12 C11 H11A 109.6
C12 C11 H11B 109.6
N13 C12 C7 114.57(18)
N13 C12 C11 109.70(18)
N13 C12 H12 107.1
C7 C12 H12 107.1
C11 C12 C7 110.92(18)
C11 C12 H12 107.1
O26 C14 N13 123.1(2)
O26 C14 C15 122.4(2)
N13 C14 C15 114.5(2)
N16 C15 C14 111.35(19)
N16 C15 H15 108.8
N16 C15 C27 109.53(18)
C14 C15 H15 108.8
C27 C15 C14 109.37(19)
C27 C15 H15 108.8
O28 C17 O18 125.6(2)
O28 C17 N16 123.7(2)
N16 C17 O18 110.64(19)
O18 C19 C20 111.16(19)
O18 C19 C21 109.47(19)
O18 C19 C22 101.93(18)
C20 C19 C22 109.5(2)
C21 C19 C20 112.7(2)
C21 C19 C22 111.5(2)
C19 C20 H20A 109.5
C19 C20 H20B 109.5
C19 C20 H20C 109.5
H20A C20 H20B 109.5
H20A C20 H20C 109.5
H20B C20 H20C 109.5
C19 C21 H21A 109.5
C19 C21 H21B 109.5
C19 C21 H21C 109.5
H21A C21 H21B 109.5
H21A C21 H21C 109.5
H21B C21 H21C 109.5
C19 C22 H22A 109.5
C19 C22 H22B 109.5
C19 C22 H22C 109.5
H22A C22 H22B 109.5
H22A C22 H22C 109.5
H22B C22 H22C 109.5
C4 C24 H24A 109.5
C4 C24 H24B 109.5
C4 C24 H24C 109.5
H24A C24 H24B 109.5
H24A C24 H24C 109.5
H24B C24 H24C 109.5
C15 C27 H27A 109.5
C15 C27 H27B 109.5
C15 C27 H27C 109.5
H27A C27 H27B 109.5
H27A C27 H27C 109.5
H27B C27 H27C 109.5

loop_
_geom_bond_atom_site_label_1
_geom_bond_atom_site_label_2
_geom_bond_distance
O2 C1 1.439(3)
O2 C3 1.342(3)
O18 C17 1.349(3)
O18 C19 1.477(3)
O23 C3 1.197(3)
O25 C6 1.242(3)
O26 C14 1.235(3)
O28 C17 1.223(3)
O30 H30A 0.85(4)
O30 H30B 0.84(4)
N5 H5 0.8600
N5 C4 1.453(3)
N5 C6 1.347(3)
N13 H13 0.8600
N13 C12 1.457(3)
N13 C14 1.339(3)
N16 H16 0.8600
N16 C15 1.452(3)
N16 C17 1.347(3)
C1 H1A 0.9600
C1 H1B 0.9600
C1 H1C 0.9600
C3 C4 1.522(3)
C4 H4 0.9800
C4 C24 1.526(3)
C6 C7 1.517(3)
C7 H7 0.9800
C7 C8 1.531(3)
C7 C12 1.546(3)
C8 H8A 0.9700
C8 H8B 0.9700
C8 C9 1.500(3)
C9 H9 0.9300
C9 C10 1.323(4)
C10 H10 0.9300
C10 C11 1.501(3)
C11 H11A 0.9700
C11 H11B 0.9700
C11 C12 1.522(3)
C12 H12 0.9800
C14 C15 1.529(3)
C15 H15 0.9800
C15 C27 1.528(3)
C19 C20 1.521(3)
C19 C21 1.511(3)
C19 C22 1.528(3)
C20 H20A 0.9600
C20 H20B 0.9600
C20 H20C 0.9600
C21 H21A 0.9600
C21 H21B 0.9600
C21 H21C 0.9600
C22 H22A 0.9600
C22 H22B 0.9600
C22 H22C 0.9600
C24 H24A 0.9600
C24 H24B 0.9600
C24 H24C 0.9600
C27 H27A 0.9600
C27 H27B 0.9600
C27 H27C 0.9600

loop_
_geom_torsion_atom_site_label_1
_geom_torsion_atom_site_label_2
_geom_torsion_atom_site_label_3
_geom_torsion_atom_site_label_4
_geom_torsion
O2 C3 C4 N5 164.38(17)
O2 C3 C4 C24 -73.1(2)
O23 C3 C4 N5 -16.9(3)
O23 C3 C4 C24 105.6(3)
O25 C6 C7 C8 -7.4(3)
O25 C6 C7 C12 113.0(2)
O26 C14 C15 N16 -44.1(3)
O26 C14 C15 C27 77.1(3)
N5 C6 C7 C8 171.5(2)
N5 C6 C7 C12 -68.0(3)
N13 C14 C15 N16 138.3(2)
N13 C14 C15 C27 -100.5(2)
C1 O2 C3 O23 -0.1(3)
C1 O2 C3 C4 178.63(19)
C4 N5 C6 O25 -5.8(3)
C4 N5 C6 C7 175.20(19)
C6 N5 C4 C3 -63.5(3)
C6 N5 C4 C24 174.2(2)
C6 C7 C8 C9 77.7(2)
C6 C7 C12 N13 67.2(2)
C6 C7 C12 C11 -57.6(2)
C7 C8 C9 C10 15.0(3)
C8 C7 C12 N13 -169.81(18)
C8 C7 C12 C11 65.3(2)
C8 C9 C10 C11 1.3(4)
C9 C10 C11 C12 16.2(3)
C10 C11 C12 N13 -177.13(18)
C10 C11 C12 C7 -49.6(2)
C12 N13 C14 O26 -6.7(3)
C12 N13 C14 C15 170.90(19)
C12 C7 C8 C9 -46.1(2)
C14 N13 C12 C7 71.2(3)
C14 N13 C12 C11 -163.3(2)
C15 N16 C17 O18 -174.63(19)
C15 N16 C17 O28 4.8(4)
C17 O18 C19 C20 -47.4(3)
C17 O18 C19 C21 77.7(3)
C17 O18 C19 C22 -164.1(2)
C17 N16 C15 C14 -63.1(3)
C17 N16 C15 C27 175.8(2)
C19 O18 C17 O28 -17.2(3)
C19 O18 C17 N16 162.16(19)
